data_1527073
loop_
_publ_author_name
'Aleshko-Ozhevskii, O.P.'
'Faek, M.K.'
'Yamzin, I.I.'

_publ_section_title
;
 A neutron diffraction study of the structure of magnetoplumbite
;
_journal_name_full Kristallografiya
_journal_page_first 447
_journal_page_last 449
_journal_volume 14
_journal_year 1969
_chemical_formula_sum 'Fe12 O19 Pb'
_chemical_name_systematic 'Pb Fe12 O19'
_space_group_IT_number 194
_symmetry_space_group_name_Hall '-P 6c 2c'
_symmetry_space_group_name_H-M 'P 63/m m c'
_cell_angle_alpha 90
_cell_angle_beta 90
_cell_angle_gamma 120
_cell_formula_units_Z 2
_cell_length_a 5.78
_cell_length_b 5.78
_cell_length_c 23.09
_cell_volume 668.052
_citation_journal_id_ASTM KRISAJ
_cod_data_source_file Aleshko-Ozhevskii_KRISAJ_1969_1876.cif
_cod_data_source_block Fe12O19Pb1
_cod_original_formula_sum 'Fe12 O19 Pb1'
_cod_database_code 1527073

loop_
_symmetry_equiv_pos_as_xyz
x,y,z
x-y,x,z+1/2
-y,x-y,z
-x,-y,z+1/2
-x+y,-x,z
y,-x+y,z+1/2
-y,-x,-z+1/2
x-y,-y,-z
x,x-y,-z+1/2
y,x,-z
-x+y,y,-z+1/2
-x,-x+y,-z
-x,-y,-z
-x+y,-x,-z-1/2
y,-x+y,-z
x,y,-z-1/2
x-y,x,-z
-y,x-y,-z-1/2
y,x,z-1/2
-x+y,y,z
-x,-x+y,z-1/2
-y,-x,z
x-y,-y,z-1/2
x,x-y,z

loop_
_atom_site_label
_atom_site_type_symbol
_atom_site_fract_x
_atom_site_fract_y
_atom_site_fract_z
_atom_site_occupancy
_atom_site_U_iso_or_equiv
Fe1 Fe+3 0 0 0 1 0.0
Fe3 Fe+3 0.3333 0.6667 0.0271 1 0.0
Fe4 Fe+3 0.3333 0.6667 0.1902 1 0.0
O4 O-2 0.1667 0.3334 0.0539 1 0.0
Fe2 Fe+3 0 0 0.25 1 0.0
Pb1 Pb+2 0.6667 0.3333 0.25 1 0.0
O3 O-2 0.1861 0.3722 0.2501 1 0.0
O2 O-2 0.3333 0.6667 -0.0495 1 0.0
Fe5 Fe+3 0.1667 0.3334 -0.1083 1 0.0
O1 O-2 0 0 0.1497 1 0.0
O5 O-2 0.5 0 0.149 1 0.0
